data_7711128
loop_
_publ_author_name
'Youssef, Heba'
'Sch\"afer, Thomas C.'
'Becker, Jonathan'
'Sedykh, Alexander E.'
'Basso, Leonardo'
'Pietzonka, Clemens'
'Taydakov, Ilya V.'
'Kraus, Florian'
'M\"uller-Buschbaum, Klaus'

_publ_section_title
;
 3D-Frameworks and 2D-Networks of Lanthanide Coordination Polymers with
 3-Pyridylpyrazole: Photophysical and Magnetic Properties
;
_journal_name_full 'Dalton Transactions'
_journal_paper_doi 10.1039/D2DT01999J
_journal_year 2022
_chemical_formula_sum 'C28 H27 Cl6 Eu2 N11'
_chemical_formula_weight 1034.22
_chemical_name_systematic 5
_chemical_properties_physical Air-sensitive,Moisture-sensitive
_space_group_crystal_system monoclinic
_space_group_IT_number 14
_space_group_name_Hall '-P 2yn'
_space_group_name_H-M_alt 'P 1 21/n 1'
_atom_sites_solution_hydrogens geom
_atom_sites_solution_primary dual
_atom_sites_solution_secondary difmap
_audit_creation_method SHELXL-2018/3
_audit_update_record
;
2022-08-29 deposited with the CCDC.	2022-09-02 downloaded from the CCDC.
;
_cell_angle_alpha 90
_cell_angle_beta 103.890(2)
_cell_angle_gamma 90
_cell_formula_units_Z 2
_cell_length_a 9.0250(4)
_cell_length_b 15.2238(6)
_cell_length_c 14.0272(6)
_cell_measurement_reflns_used 9778
_cell_measurement_temperature 100(2)
_cell_measurement_theta_max 27.43
_cell_measurement_theta_min 2.68
_cell_volume 1870.91(14)
_computing_cell_refinement 'SAINT 8.38A (Bruker-AXS, 2018)'
_computing_data_collection 'APEX3 v2018.7.2 (Bruker-AXS, 2018)'
_computing_data_reduction 'SAINT 8.38A (Bruker-AXS, 2018)'
_computing_molecular_graphics 'Bruker SHELXTL'
_computing_publication_material 'Bruker SHELXTL'
_computing_structure_refinement 'SHELXL-2018/3 (Sheldrick, 2018)'
_computing_structure_solution 'SHELXT 2018/2 (Sheldrick, 2018)'
_diffrn_ambient_temperature 100(2)
_diffrn_detector_area_resol_mean 8.333
_diffrn_measured_fraction_theta_full 1.000
_diffrn_measured_fraction_theta_max 0.999
_diffrn_measurement_device_type 'Bruker Smart APEX2 CCD'
_diffrn_measurement_method '\f and \w scans'
_diffrn_radiation_type MoK\a
_diffrn_radiation_wavelength 0.71073
_diffrn_reflns_av_R_equivalents 0.1227
_diffrn_reflns_av_unetI/netI 0.0191
_diffrn_reflns_Laue_measured_fraction_full 1.000
_diffrn_reflns_Laue_measured_fraction_max 0.999
_diffrn_reflns_limit_h_max 11
_diffrn_reflns_limit_h_min -11
_diffrn_reflns_limit_k_max 19
_diffrn_reflns_limit_k_min -19
_diffrn_reflns_limit_l_max 18
_diffrn_reflns_limit_l_min -18
_diffrn_reflns_number 215518
_diffrn_reflns_point_group_measured_fraction_full 1.000
_diffrn_reflns_point_group_measured_fraction_max 0.999
_diffrn_reflns_theta_full 25.242
_diffrn_reflns_theta_max 27.536
_diffrn_reflns_theta_min 2.444
_diffrn_source 'rotating-anode X-ray tube (Nonius FR-591)'
_exptl_absorpt_coefficient_mu 3.787
_exptl_absorpt_correction_T_max 0.7456
_exptl_absorpt_correction_T_min 0.6728
_exptl_absorpt_correction_type multi-scan
_exptl_absorpt_process_details 'SADABS (Sheldrick, 2009)'
_exptl_crystal_colour colourless
_exptl_crystal_density_diffrn 1.836
_exptl_crystal_density_method 'not measured'
_exptl_crystal_description block
_exptl_crystal_F_000 1000
_exptl_crystal_preparation Luminescent
_exptl_crystal_recrystallization_method 'Re-crystallisation from solvent: acetonitrile'
_exptl_crystal_size_max 0.086
_exptl_crystal_size_mid 0.069
_exptl_crystal_size_min 0.065
_refine_diff_density_max 1.493
_refine_diff_density_min -0.647
_refine_diff_density_rms 0.101
_refine_ls_extinction_method none
_refine_ls_goodness_of_fit_ref 1.057
_refine_ls_hydrogen_treatment constr
_refine_ls_matrix_type full
_refine_ls_number_parameters 263
_refine_ls_number_reflns 4305
_refine_ls_number_restraints 396
_refine_ls_restrained_S_all 1.012
_refine_ls_R_factor_all 0.0281
_refine_ls_R_factor_gt 0.0202
_refine_ls_shift/su_max 0.001
_refine_ls_shift/su_mean 0.000
_refine_ls_structure_factor_coef Fsqd
_refine_ls_weighting_details 'w=1/[\s^2^(Fo^2^)+(0.0162P)^2^+3.1831P] where P=(Fo^2^+2Fc^2^)/3'
_refine_ls_weighting_scheme calc
_refine_ls_wR_factor_gt 0.0406
_refine_ls_wR_factor_ref 0.0429
_reflns_Friedel_coverage 0.000
_reflns_number_gt 3691
_reflns_number_total 4305
_reflns_threshold_expression 'I > 2\s(I)'
_cod_data_source_file d2dt01999j2.cif
_cod_data_source_block 2D_Eu23-PyPzH3Cl62MeCN
_cod_original_sg_symbol_H-M 'P 21/n'
_cod_database_code 7711128
_shelx_shelxl_version_number 2018/3
_shelx_space_group_comment
; 
The symmetry employed for this shelxl refinement is uniquely defined 
by the following loop, which should always be used as a source of 
symmetry information in preference to the above space-group names. 
They are only intended as comments. 
;
_shelx_estimated_absorpt_t_min 0.737
_shelx_estimated_absorpt_t_max 0.791
_exptl_absorpt_special_details
;
Semi-empirical absorption corrections were performed by utilizing
the redundancy of the data to analyse equivalent intensities in
terms of a multipolar spherical harmonic expansion and
compensating for it.
;

loop_
_space_group_symop_operation_xyz
'x, y, z'
'-x+1/2, y+1/2, -z+1/2'
'-x, -y, -z'
'x-1/2, -y-1/2, z-1/2'

loop_
_atom_site_label
_atom_site_type_symbol
_atom_site_fract_x
_atom_site_fract_y
_atom_site_fract_z
_atom_site_U_iso_or_equiv
_atom_site_adp_type
_atom_site_occupancy
_atom_site_site_symmetry_order
_atom_site_calc_flag
_atom_site_refinement_flags_posn
_atom_site_refinement_flags_adp
_atom_site_refinement_flags_occupancy
_atom_site_disorder_assembly
_atom_site_disorder_group
Eu1 Eu 0.14870(2) 0.46478(2) 0.14273(2) 0.01020(4) Uani 1 1 d . . . . .
Cl1 Cl 0.09615(7) 0.61350(4) 0.23159(5) 0.01581(12) Uani 1 1 d . . . . .
Cl2 Cl -0.14333(7) 0.44571(4) 0.03027(5) 0.01804(13) Uani 1 1 d . . . . .
Cl3 Cl 0.23661(8) 0.31498(4) 0.08496(5) 0.02251(15) Uani 1 1 d . . . . .
N1 N 0.5084(2) 0.89113(15) 0.24997(16) 0.0146(4) Uani 1 1 d D U . . .
N2 N 0.4112(2) 0.62566(14) 0.17485(16) 0.0138(4) Uani 1 1 d D U . . .
H2A H 0.339816 0.654801 0.194653 0.017 Uiso 1 1 calc R U . . .
N3 N 0.4048(2) 0.53820(14) 0.15649(16) 0.0133(4) Uani 1 1 d D U . . .
C1 C 0.4943(3) 0.80406(17) 0.23597(19) 0.0140(5) Uani 1 1 d D U . . .
H1 H 0.431652 0.772654 0.269813 0.017 Uiso 1 1 calc R U . . .
C2 C 0.6006(4) 0.93415(19) 0.2045(2) 0.0243(6) Uani 1 1 d D U . . .
H2 H 0.611244 0.995885 0.213403 0.029 Uiso 1 1 calc R U . . .
C3 C 0.6814(4) 0.8928(2) 0.1448(3) 0.0305(8) Uani 1 1 d D U . . .
H3 H 0.748081 0.925368 0.115061 0.037 Uiso 1 1 calc R U . . .
C4 C 0.6634(3) 0.80320(19) 0.1291(2) 0.0245(6) Uani 1 1 d D U . . .
H4 H 0.716562 0.773545 0.087864 0.029 Uiso 1 1 calc R U . . .
C5 C 0.5660(3) 0.75716(17) 0.17480(19) 0.0142(5) Uani 1 1 d D U . . .
C6 C 0.5387(3) 0.66313(17) 0.15946(19) 0.0134(5) Uani 1 1 d D U . . .
C7 C 0.6210(3) 0.59663(18) 0.1292(2) 0.0189(6) Uani 1 1 d D U . . .
H7 H 0.716352 0.601371 0.112047 0.023 Uiso 1 1 calc R U . . .
C8 C 0.5333(3) 0.52061(18) 0.1292(2) 0.0171(5) Uani 1 1 d D U . . .
H8 H 0.561785 0.463800 0.111963 0.020 Uiso 1 1 calc R U . . .
N7 N 0.2600(5) 0.3972(2) 0.6057(4) 0.0746(14) Uani 1 1 d . U . . .
C17 C 0.2001(5) 0.3316(3) 0.6033(3) 0.0434(9) Uani 1 1 d . U . . .
C18 C 0.1274(4) 0.2472(2) 0.6041(3) 0.0411(9) Uani 1 1 d . U . . .
H18A H 0.141854 0.226848 0.671957 0.062 Uiso 1 1 calc R U . . .
H18B H 0.172867 0.204780 0.566896 0.062 Uiso 1 1 calc R U . . .
H18C H 0.017982 0.252715 0.573817 0.062 Uiso 1 1 calc R U . . .
N4 N 0.336(3) 0.4208(10) 0.3068(15) 0.013(3) Uani 0.5 1 d D U P A -1
N5 N 0.6464(12) 0.5047(7) 0.6252(9) 0.0115(18) Uani 0.5 1 d D U P A -1
H5 H 0.687376 0.452032 0.635968 0.014 Uiso 0.5 1 calc R U P A -1
N6 N 0.683(3) 0.5714(10) 0.6888(14) 0.012(3) Uani 0.5 1 d D U P A -1
C9 C 0.3903(15) 0.4806(8) 0.3776(11) 0.013(2) Uani 0.5 1 d D U P A -1
H9 H 0.362931 0.540480 0.365097 0.016 Uiso 0.5 1 calc R U P A -1
C10 C 0.3770(9) 0.3371(4) 0.3260(5) 0.0141(14) Uani 0.5 1 d D U P A -1
H10 H 0.343004 0.294670 0.275866 0.017 Uiso 0.5 1 calc R U P A -1
C11 C 0.4662(6) 0.3092(3) 0.4148(4) 0.0159(10) Uani 0.5 1 d D U P A -1
H11 H 0.489663 0.248631 0.425770 0.019 Uiso 0.5 1 calc R U P A -1
C12 C 0.5208(7) 0.3695(4) 0.4871(5) 0.0137(12) Uani 0.5 1 d D U P A -1
H12 H 0.581826 0.351456 0.548942 0.016 Uiso 0.5 1 calc R U P A -1
C13 C 0.4852(19) 0.4581(7) 0.4683(11) 0.015(2) Uani 0.5 1 d D U P A -1
C14 C 0.5411(17) 0.5261(6) 0.5435(10) 0.0101(18) Uani 0.5 1 d D U P A -1
C15 C 0.5043(7) 0.6128(4) 0.5545(5) 0.0143(12) Uani 0.5 1 d D U P A -1
H15 H 0.432949 0.647734 0.509413 0.017 Uiso 0.5 1 calc R U P A -1
C16 C 0.5946(9) 0.6385(4) 0.6464(5) 0.0136(14) Uani 0.5 1 d D U P A -1
H16 H 0.593442 0.695244 0.674415 0.016 Uiso 0.5 1 calc R U P A -1

loop_
_atom_site_aniso_label
_atom_site_aniso_U_11
_atom_site_aniso_U_22
_atom_site_aniso_U_33
_atom_site_aniso_U_23
_atom_site_aniso_U_13
_atom_site_aniso_U_12
Eu1 0.01114(6) 0.01024(6) 0.00879(6) 0.00076(5) 0.00157(4) 0.00015(5)
Cl1 0.0169(3) 0.0114(3) 0.0200(3) -0.0028(2) 0.0062(2) 0.0002(2)
Cl2 0.0124(3) 0.0268(3) 0.0135(3) 0.0076(2) 0.0005(2) -0.0044(2)
Cl3 0.0315(4) 0.0148(3) 0.0245(4) -0.0057(3) 0.0130(3) 0.0017(3)
N1 0.0142(10) 0.0168(11) 0.0134(11) -0.0031(9) 0.0043(9) -0.0009(9)
N2 0.0129(10) 0.0118(10) 0.0171(11) -0.0024(8) 0.0044(9) -0.0001(8)
N3 0.0139(10) 0.0107(10) 0.0144(10) -0.0011(9) 0.0016(8) -0.0008(9)
C1 0.0131(12) 0.0174(12) 0.0121(12) -0.0017(10) 0.0039(10) -0.0006(10)
C2 0.0313(16) 0.0153(13) 0.0320(17) -0.0074(12) 0.0189(14) -0.0059(12)
C3 0.0388(19) 0.0203(14) 0.0421(19) -0.0093(14) 0.0287(16) -0.0114(13)
C4 0.0292(16) 0.0207(14) 0.0299(17) -0.0084(12) 0.0194(13) -0.0052(12)
C5 0.0126(12) 0.0156(12) 0.0140(13) -0.0019(10) 0.0026(10) -0.0017(10)
C6 0.0144(12) 0.0143(12) 0.0118(12) -0.0015(10) 0.0035(10) -0.0018(10)
C7 0.0172(13) 0.0183(13) 0.0236(15) -0.0033(11) 0.0094(12) 0.0005(10)
C8 0.0159(12) 0.0179(13) 0.0173(13) -0.0031(10) 0.0041(10) 0.0033(10)
N7 0.109(3) 0.038(2) 0.106(4) -0.009(2) 0.081(3) -0.007(2)
C17 0.051(2) 0.0337(19) 0.055(3) -0.0054(18) 0.031(2) 0.0027(17)
C18 0.034(2) 0.0392(19) 0.044(2) -0.0023(17) -0.0018(17) -0.0051(16)
N4 0.014(6) 0.009(4) 0.014(4) -0.006(3) 0.001(4) -0.001(3)
N5 0.013(5) 0.008(4) 0.013(3) -0.005(2) 0.004(3) 0.000(2)
N6 0.016(6) 0.010(4) 0.010(3) 0.001(3) 0.004(3) 0.003(3)
C9 0.019(6) 0.006(4) 0.016(3) -0.004(3) 0.007(4) 0.002(3)
C10 0.020(4) 0.005(3) 0.018(3) -0.002(2) 0.004(3) 0.001(3)
C11 0.017(2) 0.011(2) 0.019(3) 0.0011(19) 0.004(2) 0.000(2)
C12 0.014(3) 0.013(3) 0.013(3) 0.000(2) 0.001(3) 0.004(2)
C13 0.010(5) 0.017(4) 0.018(4) -0.005(3) 0.003(3) 0.002(3)
C14 0.009(5) 0.010(3) 0.014(4) 0.000(3) 0.009(3) -0.001(3)
C15 0.014(3) 0.016(3) 0.010(3) 0.002(2) -0.003(2) 0.000(2)
C16 0.020(3) 0.007(3) 0.014(3) -0.005(2) 0.005(3) -0.003(3)

loop_
_atom_type_symbol
_atom_type_description
_atom_type_scat_dispersion_real
_atom_type_scat_dispersion_imag
_atom_type_scat_source
C C 0.0033 0.0016 'International Tables Vol C Tables 4.2.6.8 and 6.1.1.4'
H H 0.0000 0.0000 'International Tables Vol C Tables 4.2.6.8 and 6.1.1.4'
N N 0.0061 0.0033 'International Tables Vol C Tables 4.2.6.8 and 6.1.1.4'
Cl Cl 0.1484 0.1585 'International Tables Vol C Tables 4.2.6.8 and 6.1.1.4'
Eu Eu -0.1578 3.6682 'International Tables Vol C Tables 4.2.6.8 and 6.1.1.4'

loop_
_geom_angle_atom_site_label_1
_geom_angle_atom_site_label_2
_geom_angle_atom_site_label_3
_geom_angle
_geom_angle_site_symmetry_1
_geom_angle_site_symmetry_3
_geom_angle_publ_flag
N3 Eu1 N1 140.57(7) . 2_545 ?
N3 Eu1 N4 70.0(7) . . ?
N1 Eu1 N4 72.6(7) 2_545 . ?
N3 Eu1 Cl3 93.99(5) . . ?
N1 Eu1 Cl3 93.01(5) 2_545 . ?
N4 Eu1 Cl3 82.4(4) . . ?
N3 Eu1 Cl1 81.49(5) . . ?
N1 Eu1 Cl1 84.94(5) 2_545 . ?
N4 Eu1 Cl1 87.5(4) . . ?
Cl3 Eu1 Cl1 169.82(2) . . ?
N3 Eu1 Cl2 145.48(5) . . ?
N1 Eu1 Cl2 72.57(5) 2_545 . ?
N4 Eu1 Cl2 144.5(7) . . ?
Cl3 Eu1 Cl2 92.91(2) . . ?
Cl1 Eu1 Cl2 95.97(2) . . ?
N3 Eu1 Cl2 70.96(5) . 3_565 ?
N1 Eu1 Cl2 146.47(5) 2_545 3_565 ?
N4 Eu1 Cl2 140.7(7) . 3_565 ?
Cl3 Eu1 Cl2 95.77(2) . 3_565 ?
Cl1 Eu1 Cl2 91.37(2) . 3_565 ?
Cl2 Eu1 Cl2 74.71(2) . 3_565 ?
N3 Eu1 Eu1 108.00(5) . 3_565 ?
N1 Eu1 Eu1 109.87(5) 2_545 3_565 ?
N4 Eu1 Eu1 176.9(7) . 3_565 ?
Cl3 Eu1 Eu1 95.474(17) . 3_565 ?
Cl1 Eu1 Eu1 94.599(15) . 3_565 ?
Cl2 Eu1 Eu1 37.596(13) . 3_565 ?
Cl2 Eu1 Eu1 37.110(13) 3_565 3_565 ?
Eu1 Cl2 Eu1 105.29(2) . 3_565 ?
C2 N1 C1 117.6(2) . . ?
C2 N1 Eu1 124.23(18) . 2 ?
C1 N1 Eu1 118.17(17) . 2 ?
C6 N2 N3 112.6(2) . . ?
C6 N2 H2A 123.7 . . ?
N3 N2 H2A 123.7 . . ?
C8 N3 N2 104.6(2) . . ?
C8 N3 Eu1 136.92(18) . . ?
N2 N3 Eu1 116.38(15) . . ?
N1 C1 C5 123.8(2) . . ?
N1 C1 H1 118.1 . . ?
C5 C1 H1 118.1 . . ?
N1 C2 C3 123.0(3) . . ?
N1 C2 H2 118.5 . . ?
C3 C2 H2 118.5 . . ?
C4 C3 C2 119.0(3) . . ?
C4 C3 H3 120.5 . . ?
C2 C3 H3 120.5 . . ?
C3 C4 C5 119.0(3) . . ?
C3 C4 H4 120.5 . . ?
C5 C4 H4 120.5 . . ?
C1 C5 C4 117.6(2) . . ?
C1 C5 C6 120.5(2) . . ?
C4 C5 C6 121.9(2) . . ?
N2 C6 C7 106.4(2) . . ?
N2 C6 C5 120.8(2) . . ?
C7 C6 C5 132.8(2) . . ?
C6 C7 C8 105.0(2) . . ?
C6 C7 H7 127.5 . . ?
C8 C7 H7 127.5 . . ?
N3 C8 C7 111.4(2) . . ?
N3 C8 H8 124.3 . . ?
C7 C8 H8 124.3 . . ?
N7 C17 C18 177.8(6) . . ?
C17 C18 H18A 109.5 . . ?
C17 C18 H18B 109.5 . . ?
H18A C18 H18B 109.5 . . ?
C17 C18 H18C 109.5 . . ?
H18A C18 H18C 109.5 . . ?
H18B C18 H18C 109.5 . . ?
C10 N4 C9 117.4(12) . . ?
C10 N4 Eu1 121.0(9) . . ?
C9 N4 Eu1 121.6(9) . . ?
N6 N5 C14 113.2(9) . . ?
N6 N5 H5 123.4 . . ?
C14 N5 H5 123.4 . . ?
N5 N6 C16 104.9(10) . . ?
N4 C9 C13 122.8(11) . . ?
N4 C9 H9 118.6 . . ?
C13 C9 H9 118.6 . . ?
N4 C10 C11 123.4(9) . . ?
N4 C10 H10 118.3 . . ?
C11 C10 H10 118.3 . . ?
C12 C11 C10 119.4(5) . . ?
C12 C11 H11 120.3 . . ?
C10 C11 H11 120.3 . . ?
C11 C12 C13 118.9(7) . . ?
C11 C12 H12 120.6 . . ?
C13 C12 H12 120.6 . . ?
C9 C13 C12 118.1(9) . . ?
C9 C13 C14 120.6(8) . . ?
C12 C13 C14 121.2(7) . . ?
N5 C14 C15 106.2(8) . . ?
N5 C14 C13 119.3(7) . . ?
C15 C14 C13 134.5(8) . . ?
C14 C15 C16 105.5(7) . . ?
C14 C15 H15 127.2 . . ?
C16 C15 H15 127.2 . . ?
N6 C16 C15 110.3(8) . . ?
N6 C16 H16 124.9 . . ?
C15 C16 H16 124.9 . . ?

loop_
_geom_bond_atom_site_label_1
_geom_bond_atom_site_label_2
_geom_bond_distance
_geom_bond_site_symmetry_2
_geom_bond_publ_flag
Eu1 N3 2.533(2) . ?
Eu1 N1 2.561(2) 2_545 ?
Eu1 N4 2.595(15) . ?
Eu1 Cl3 2.6068(7) . ?
Eu1 Cl1 2.6812(6) . ?
Eu1 Cl2 2.7428(6) . ?
Eu1 Cl2 2.7734(6) 3_565 ?
Eu1 Eu1 4.3849(3) 3_565 ?
N1 C2 1.335(3) . ?
N1 C1 1.341(3) . ?
N2 C6 1.348(3) . ?
N2 N3 1.355(3) . ?
N2 H2A 0.8800 . ?
N3 C8 1.332(3) . ?
C1 C5 1.390(3) . ?
C1 H1 0.9500 . ?
C2 C3 1.387(4) . ?
C2 H2 0.9500 . ?
C3 C4 1.384(4) . ?
C3 H3 0.9500 . ?
C4 C5 1.394(4) . ?
C4 H4 0.9500 . ?
C5 C6 1.460(3) . ?
C6 C7 1.382(4) . ?
C7 C8 1.402(4) . ?
C7 H7 0.9500 . ?
C8 H8 0.9500 . ?
N7 C17 1.132(5) . ?
C17 C18 1.444(5) . ?
C18 H18A 0.9800 . ?
C18 H18B 0.9800 . ?
C18 H18C 0.9800 . ?
N4 C10 1.337(13) . ?
N4 C9 1.349(13) . ?
N5 N6 1.341(13) . ?
N5 C14 1.342(10) . ?
N5 H5 0.8800 . ?
N6 C16 1.343(13) . ?
C9 C13 1.396(11) . ?
C9 H9 0.9500 . ?
C10 C11 1.378(8) . ?
C10 H10 0.9500 . ?
C11 C12 1.369(8) . ?
C11 H11 0.9500 . ?
C12 C13 1.397(10) . ?
C12 H12 0.9500 . ?
C13 C14 1.478(6) . ?
C14 C15 1.377(10) . ?
C15 C16 1.405(8) . ?
C15 H15 0.9500 . ?
C16 H16 0.9500 . ?
